data_7128135
loop_
_publ_author_name
'Sang, Ji-Wei'
'Xie, Ming-Sheng'
'Wang, Man-Man'
'Qu, Gui-Rong'
'Guo, Hai-Ming'

_publ_section_title
;
 Chemo- and regioselective ring-opening of donor-acceptor oxiranes with
 <i>N</i>-heteroaromatics.
;
_journal_issue 37
_journal_name_full 'Chemical communications (Cambridge, England)'
_journal_page_first 4552
_journal_page_last 4555
_journal_paper_doi 10.1039/d1cc00600b
_journal_volume 57
_journal_year 2021
_chemical_formula_moiety 'C19 H19 Cl N4 O5'
_chemical_formula_sum 'C19 H19 Cl N4 O5'
_chemical_formula_weight 418.83
_space_group_crystal_system triclinic
_space_group_IT_number 2
_space_group_name_Hall '-P 1'
_space_group_name_H-M_alt 'P -1'
_atom_sites_solution_hydrogens geom
_atom_sites_solution_primary dual
_audit_creation_date 2020-10-23
_audit_creation_method
;
Olex2 1.3-alpha
(compiled 2020.09.11 svn.r3730fd0d for OlexSys, GUI svn.r6159)
;
_audit_update_record
;
2020-10-23 deposited with the CCDC.	2021-04-06 downloaded from the CCDC.
;
_cell_angle_alpha 89.985(6)
_cell_angle_beta 87.821(6)
_cell_angle_gamma 80.497(6)
_cell_formula_units_Z 6
_cell_length_a 11.8048(9)
_cell_length_b 15.1785(10)
_cell_length_c 16.7524(12)
_cell_measurement_reflns_used 7241
_cell_measurement_temperature 149.99(10)
_cell_measurement_theta_max 28.8820
_cell_measurement_theta_min 2.3220
_cell_volume 2958.3(4)
_computing_cell_refinement 'CrysAlisPro 1.171.38.43f (Rigaku OD, 2015)'
_computing_data_collection 'CrysAlisPro 1.171.38.43f (Rigaku OD, 2015)'
_computing_data_reduction 'CrysAlisPro 1.171.38.43f (Rigaku OD, 2015)'
_computing_molecular_graphics 'Olex2 1.3-alpha (Dolomanov et al., 2009)'
_computing_publication_material 'Olex2 1.3-alpha (Dolomanov et al., 2009)'
_computing_structure_refinement 'SHELXL 2018/3 (Sheldrick, 2015)'
_computing_structure_solution 'SHELXT  (Sheldrick, 2015)'
_diffrn_ambient_environment N~2~
_diffrn_ambient_temperature 149.99(10)
_diffrn_detector 'CCD plate'
_diffrn_detector_area_resol_mean 5.2684
_diffrn_detector_type AtlasS2
_diffrn_measured_fraction_theta_full 0.999
_diffrn_measured_fraction_theta_max 0.999
_diffrn_measurement_details
;
List of Runs (angles in degrees, time in seconds):

  # Type    Start    End  Width  t~exp~   \w     \q     \k     \f   Frames
#--------------------------------------------------------------------------
  1  \w    -52.00  63.00   1.00    4.00    --  -11.27   0.00 -90.00  115
  2  \w     -9.00  23.00   1.00    4.00    --  -11.27 -99.00 -60.00   32
  3  \w     -2.00  27.00   1.00    4.00    --  -11.27 -99.00-107.00   29
  4  \w     11.00  50.00   1.00    4.00    --   11.90 -99.00 -90.00   39
  5  \w     67.00  94.00   1.00    4.00    --   11.90-178.00-120.00   27
  6  \w    -35.00  54.00   1.00    4.00    --  -11.27  37.00 150.00   89
  7  \w    -51.00 -24.00   1.00    4.00    --  -11.27  99.00  -1.00   27
;
_diffrn_measurement_device 'four-circle diffractometer'
_diffrn_measurement_device_type 'SuperNova, Dual, Cu at zero, AtlasS2'
_diffrn_measurement_method '\w scans'
_diffrn_orient_matrix_type 'CrysAlisPro convention (1999,Acta A55,543-557)'
_diffrn_orient_matrix_UB_11 -0.0400948000
_diffrn_orient_matrix_UB_12 -0.0173712000
_diffrn_orient_matrix_UB_13 -0.0234391000
_diffrn_orient_matrix_UB_21 -0.0138974000
_diffrn_orient_matrix_UB_22 -0.0265058000
_diffrn_orient_matrix_UB_23 0.0326711000
_diffrn_orient_matrix_UB_31 -0.0437803000
_diffrn_orient_matrix_UB_32 0.0352252000
_diffrn_orient_matrix_UB_33 0.0133734000
_diffrn_radiation_monochromator mirror
_diffrn_radiation_probe x-ray
_diffrn_radiation_type 'Mo K\a'
_diffrn_radiation_wavelength 0.71073
_diffrn_reflns_av_R_equivalents 0.0531
_diffrn_reflns_av_unetI/netI 0.0762
_diffrn_reflns_Laue_measured_fraction_full 0.999
_diffrn_reflns_Laue_measured_fraction_max 0.999
_diffrn_reflns_limit_h_max 14
_diffrn_reflns_limit_h_min -13
_diffrn_reflns_limit_k_max 18
_diffrn_reflns_limit_k_min -15
_diffrn_reflns_limit_l_max 19
_diffrn_reflns_limit_l_min -17
_diffrn_reflns_number 23126
_diffrn_reflns_point_group_measured_fraction_full 0.999
_diffrn_reflns_point_group_measured_fraction_max 0.999
_diffrn_reflns_theta_full 25.000
_diffrn_reflns_theta_max 25.000
_diffrn_reflns_theta_min 2.032
_diffrn_source 'micro-focus sealed X-ray tube'
_diffrn_source_type 'SuperNova (Mo) X-ray Source'
_exptl_absorpt_coefficient_mu 0.233
_exptl_absorpt_correction_T_max 1.00000
_exptl_absorpt_correction_T_min 0.49757
_exptl_absorpt_correction_type multi-scan
_exptl_absorpt_process_details
;
CrysAlisPro 1.171.38.43f (Rigaku Oxford Diffraction, 2015)
Empirical absorption correction using spherical harmonics,
 implemented in SCALE3 ABSPACK scaling algorithm.
;
_exptl_crystal_colour colourless
_exptl_crystal_colour_primary colourless
_exptl_crystal_density_diffrn 1.411
_exptl_crystal_description block
_exptl_crystal_F_000 1308
_exptl_crystal_size_max 0.13
_exptl_crystal_size_mid 0.12
_exptl_crystal_size_min 0.1
_refine_diff_density_max 0.675
_refine_diff_density_min -0.511
_refine_diff_density_rms 0.090
_refine_ls_extinction_method none
_refine_ls_goodness_of_fit_ref 1.051
_refine_ls_hydrogen_treatment constr
_refine_ls_matrix_type full
_refine_ls_number_parameters 821
_refine_ls_number_reflns 10386
_refine_ls_number_restraints 26
_refine_ls_restrained_S_all 1.051
_refine_ls_R_factor_all 0.0985
_refine_ls_R_factor_gt 0.0752
_refine_ls_shift/su_max 0.006
_refine_ls_shift/su_mean 0.000
_refine_ls_structure_factor_coef Fsqd
_refine_ls_weighting_details 'w=1/[\s^2^(Fo^2^)+(0.0951P)^2^+2.9486P] where P=(Fo^2^+2Fc^2^)/3'
_refine_ls_weighting_scheme calc
_refine_ls_wR_factor_gt 0.1823
_refine_ls_wR_factor_ref 0.2015
_reflns_Friedel_coverage 0.000
_reflns_number_gt 7712
_reflns_number_total 10386
_reflns_threshold_expression 'I > 2\s(I)'
_cod_data_source_file d1cc00600b2.cif
_cod_data_source_block 7828
_cod_depositor_comments 'Adding full bibliography for 7128134--7128140.cif.'
_cod_database_code 7128135
_shelx_shelxl_version_number 2018/3
_shelx_space_group_comment
;
The symmetry employed for this shelxl refinement is uniquely defined
by the following loop, which should always be used as a source of
symmetry information in preference to the above space-group names.
They are only intended as comments.
;
_reflns_odcompleteness_completeness 99.76
_reflns_odcompleteness_iscentric 1
_reflns_odcompleteness_theta 26.32
_olex2_refinement_description
;
1. Fixed Uiso
 At 1.2 times of:
  All C(H) groups, All C(H,H) groups
 At 1.5 times of:
  All C(H,H,H) groups
2. Restrained distances
 C58-C37 = C2A-C38
 1.54 with sigma of 0.01
3. Uiso/Uaniso restraints and constraints
Uanis(C58) \\sim Ueq: with sigma of 0.002 and sigma for terminal atoms of 0.004
Uanis(C37) \\sim Ueq: with sigma of 0.002 and sigma for terminal atoms of 0.004
Uanis(C2A) \\sim Ueq, Uanis(C38) \\sim Ueq: with sigma of 0.002 and sigma for
terminal atoms of 0.004
Uanis(C38) \\sim Ueq: with sigma of 0.002 and sigma for terminal atoms of 0.004
4. Others
 Sof(O0)=1-FVAR(1)
 Sof(O15)=FVAR(1)
 Sof(C38)=Sof(H38A)=Sof(H38B)=1-FVAR(2)
 Sof(C37)=Sof(H37A)=Sof(H37B)=FVAR(2)
 Sof(C2A)=Sof(H2AA)=Sof(H2AB)=Sof(H2AC)=1-FVAR(3)
 Sof(C58)=Sof(H58A)=Sof(H58B)=Sof(H58C)=FVAR(3)
5.a Ternary CH refined with riding coordinates:
 C6(H6), C13(H13), C25(H25), C32(H32), C45(H45), C51(H51)
5.b Secondary CH2 refined with riding coordinates:
 C15(H15A,H15B), C18(H18A,H18B), C34(H34A,H34B), C37(H37A,H37B), C38(H38A,
 H38B), C53(H53A,H53B), C56(H56A,H56B)
5.c Aromatic/amide H refined with riding coordinates:
 C2(H2), C5(H5), C8(H8), C9(H9), C10(H10), C11(H11), C12(H12), C21(H21),
 C24(H24), C27(H27), C28(H28), C29(H29), C30(H30), C31(H31), C40(H40), C41(H41),
  C42(H42), C43(H43), C44(H44), C46(H46), C49(H49)
5.d Idealised Me refined as rotating group:
 C16(H16A,H16B,H16C), C19(H19A,H19B,H19C), C35(H35A,H35B,H35C), C58(H58A,H58B,
 H58C), C2A(H2AA,H2AB,H2AC), C54(H54A,H54B,H54C), C57(H57A,H57B,H57C)
;
_olex2_submission_special_instructions 'No special instructions were received'
_oxdiff_exptl_absorpt_empirical_details
;
Empirical correction (ABSPACK) includes:
- Absorption correction using spherical harmonics
- Frame scaling
;
_oxdiff_exptl_absorpt_empirical_full_max 1.630
_oxdiff_exptl_absorpt_empirical_full_min 0.591

loop_
_space_group_symop_operation_xyz
'x, y, z'
'-x, -y, -z'

loop_
_atom_site_label
_atom_site_type_symbol
_atom_site_fract_x
_atom_site_fract_y
_atom_site_fract_z
_atom_site_U_iso_or_equiv
_atom_site_adp_type
_atom_site_occupancy
_atom_site_site_symmetry_order
_atom_site_calc_flag
_atom_site_refinement_flags_posn
_atom_site_refinement_flags_adp
_atom_site_refinement_flags_occupancy
_atom_site_disorder_assembly
_atom_site_disorder_group
Cl1 Cl 0.07623(9) 0.37662(6) 0.14597(6) 0.0380(3) Uani 1 1 d . . . . .
O1 O 0.5662(2) 0.16698(15) 0.34619(14) 0.0232(6) Uani 1 1 d . . . . .
O2 O 0.2939(2) 0.14235(16) 0.40220(16) 0.0295(6) Uani 1 1 d . . . . .
O3 O 0.3717(3) 0.26163(17) 0.43572(19) 0.0419(8) Uani 1 1 d . . . . .
O4 O 0.5021(3) 0.0928(2) 0.53846(18) 0.0451(8) Uani 1 1 d . . . . .
O5 O 0.6655(2) 0.10797(16) 0.47232(15) 0.0296(6) Uani 1 1 d . . . . .
N1 N 0.1428(3) 0.2033(2) 0.1438(2) 0.0343(8) Uani 1 1 d . . . . .
N2 N 0.3215(3) 0.12183(19) 0.18996(19) 0.0263(7) Uani 1 1 d . . . . .
N3 N 0.3265(3) 0.35319(19) 0.22708(19) 0.0266(7) Uani 1 1 d . . . . .
N4 N 0.4425(3) 0.22057(18) 0.24289(17) 0.0217(7) Uani 1 1 d . . . . .
C1 C 0.1723(3) 0.2801(2) 0.1647(2) 0.0278(9) Uani 1 1 d . . . . .
C2 C 0.2201(4) 0.1286(3) 0.1579(3) 0.0358(10) Uani 1 1 d . . . . .
H2 H 0.198555 0.074957 0.142828 0.043 Uiso 1 1 calc R U . . .
C3 C 0.2742(3) 0.2843(2) 0.1997(2) 0.0246(8) Uani 1 1 d . . . . .
C4 C 0.3457(3) 0.2013(2) 0.2094(2) 0.0218(8) Uani 1 1 d . . . . .
C5 C 0.4253(3) 0.3123(2) 0.2517(2) 0.0268(9) Uani 1 1 d . . . . .
H5 H 0.479412 0.342495 0.273427 0.032 Uiso 1 1 calc R U . . .
C6 C 0.5466(3) 0.1586(2) 0.2645(2) 0.0231(8) Uani 1 1 d . . . . .
H6 H 0.535428 0.097268 0.253595 0.028 Uiso 1 1 calc R U . . .
C7 C 0.6519(3) 0.1766(2) 0.2177(2) 0.0229(8) Uani 1 1 d . . . . .
C8 C 0.6455(3) 0.2131(2) 0.1418(2) 0.0269(9) Uani 1 1 d . . . . .
H8 H 0.574302 0.228464 0.119079 0.032 Uiso 1 1 calc R U . . .
C9 C 0.7442(4) 0.2270(3) 0.0994(2) 0.0319(9) Uani 1 1 d . . . . .
H9 H 0.738689 0.251613 0.048568 0.038 Uiso 1 1 calc R U . . .
C10 C 0.8502(4) 0.2045(3) 0.1322(3) 0.0355(10) Uani 1 1 d . . . . .
H10 H 0.916292 0.214302 0.103930 0.043 Uiso 1 1 calc R U . . .
C11 C 0.8576(4) 0.1673(3) 0.2077(3) 0.0393(11) Uani 1 1 d . . . . .
H11 H 0.929230 0.151379 0.229779 0.047 Uiso 1 1 calc R U . . .
C12 C 0.7594(3) 0.1534(3) 0.2509(2) 0.0309(9) Uani 1 1 d . . . . .
H12 H 0.765233 0.128829 0.301732 0.037 Uiso 1 1 calc R U . . .
C13 C 0.4959(3) 0.1238(2) 0.3997(2) 0.0237(8) Uani 1 1 d . . . . .
H13 H 0.483820 0.067039 0.376460 0.028 Uiso 1 1 calc R U . . .
C14 C 0.3800(3) 0.1843(2) 0.4156(2) 0.0264(9) Uani 1 1 d . . . . .
C15 C 0.1790(3) 0.1957(3) 0.4138(3) 0.0384(11) Uani 1 1 d . . . . .
H15A H 0.173893 0.250935 0.384044 0.046 Uiso 1 1 calc R U . . .
H15B H 0.163081 0.210282 0.469946 0.046 Uiso 1 1 calc R U . . .
C16 C 0.0954(4) 0.1415(3) 0.3848(4) 0.0554(14) Uani 1 1 d . . . . .
H16A H 0.114496 0.124785 0.330054 0.083 Uiso 1 1 calc R U . . .
H16B H 0.019455 0.175799 0.388838 0.083 Uiso 1 1 calc R U . . .
H16C H 0.098174 0.088655 0.416692 0.083 Uiso 1 1 calc R U . . .
C17 C 0.5544(3) 0.1071(2) 0.4781(2) 0.0264(9) Uani 1 1 d . . . . .
C18 C 0.7277(4) 0.0914(3) 0.5454(2) 0.0343(10) Uani 1 1 d . . . . .
H18A H 0.724025 0.031590 0.564656 0.041 Uiso 1 1 calc R U . . .
H18B H 0.694867 0.134005 0.586482 0.041 Uiso 1 1 calc R U . . .
C19 C 0.8492(4) 0.1012(3) 0.5252(3) 0.0492(12) Uani 1 1 d . . . . .
H19A H 0.879125 0.060964 0.482415 0.074 Uiso 1 1 calc R U . . .
H19B H 0.894670 0.087611 0.571250 0.074 Uiso 1 1 calc R U . . .
H19C H 0.851896 0.161531 0.508891 0.074 Uiso 1 1 calc R U . . .
Cl2 Cl 0.23075(10) 0.09333(7) 0.62645(7) 0.0451(3) Uani 1 1 d . . . . .
O11 O 0.5389(2) 0.35233(17) 1.01674(16) 0.0316(7) Uani 1 1 d . . . . .
O12 O 0.3611(2) 0.39202(16) 0.96942(15) 0.0299(6) Uani 1 1 d . . . . .
O13 O 0.5806(2) 0.21355(16) 0.90456(15) 0.0283(6) Uani 1 1 d . . . . .
O14 O 0.3612(3) 0.1983(2) 1.0192(2) 0.0519(9) Uani 1 1 d . . . . .
N5 N 0.2764(3) 0.2551(2) 0.64493(19) 0.0320(8) Uani 1 1 d . . . . .
N6 N 0.4324(3) 0.29680(18) 0.71667(18) 0.0246(7) Uani 1 1 d . . . . .
N7 N 0.5552(3) 0.16751(18) 0.77207(17) 0.0221(7) Uani 1 1 d . . . . .
N8 N 0.4632(3) 0.05882(19) 0.72795(19) 0.0291(8) Uani 1 1 d . . . . .
C20 C 0.3106(3) 0.1695(2) 0.6605(2) 0.0288(9) Uani 1 1 d . . . . .
C21 C 0.3381(4) 0.3135(2) 0.6737(2) 0.0309(10) Uani 1 1 d . . . . .
H21 H 0.312204 0.373301 0.662399 0.037 Uiso 1 1 calc R U . . .
C22 C 0.4079(3) 0.1417(2) 0.7030(2) 0.0227(8) Uani 1 1 d . . . . .
C23 C 0.4640(3) 0.2091(2) 0.7298(2) 0.0213(8) Uani 1 1 d . . . . .
C24 C 0.5480(3) 0.0774(2) 0.7689(2) 0.0263(9) Uani 1 1 d . . . . .
H24 H 0.599319 0.033903 0.793845 0.032 Uiso 1 1 calc R U . . .
C25 C 0.6271(3) 0.2093(2) 0.8254(2) 0.0239(8) Uani 1 1 d . . . . .
H25 H 0.631202 0.269920 0.806768 0.029 Uiso 1 1 calc R U . . .
C26 C 0.7478(3) 0.1561(2) 0.8266(2) 0.0254(9) Uani 1 1 d . . . . .
C27 C 0.8142(4) 0.1459(3) 0.7562(3) 0.0386(11) Uani 1 1 d . . . . .
H27 H 0.783987 0.170235 0.709067 0.046 Uiso 1 1 calc R U . . .
C28 C 0.9253(4) 0.0997(3) 0.7559(3) 0.0476(12) Uani 1 1 d . . . . .
H28 H 0.969434 0.093130 0.708457 0.057 Uiso 1 1 calc R U . . .
C29 C 0.9718(4) 0.0630(3) 0.8259(3) 0.0463(12) Uani 1 1 d . . . . .
H29 H 1.046161 0.030970 0.825433 0.056 Uiso 1 1 calc R U . . .
C30 C 0.9062(4) 0.0747(3) 0.8956(3) 0.0430(11) Uani 1 1 d . . . . .
H30 H 0.937328 0.051780 0.942970 0.052 Uiso 1 1 calc R U . . .
C31 C 0.7929(4) 0.1207(2) 0.8967(3) 0.0337(10) Uani 1 1 d . . . . .
H31 H 0.748666 0.127251 0.944140 0.040 Uiso 1 1 calc R U . . .
C32 C 0.4677(3) 0.2632(2) 0.9163(2) 0.0270(9) Uani 1 1 d . . . . .
H32 H 0.438046 0.285358 0.864870 0.032 Uiso 1 1 calc R U . . .
C33 C 0.4647(3) 0.3411(2) 0.9742(2) 0.0242(8) Uani 1 1 d . . . . .
C34 C 0.3367(4) 0.4665(2) 1.0271(2) 0.0356(10) Uani 1 1 d . . . . .
H34A H 0.398905 0.501082 1.025793 0.043 Uiso 1 1 calc R U . . .
H34B H 0.327768 0.444131 1.080852 0.043 Uiso 1 1 calc R U . . .
C35 C 0.2265(4) 0.5234(3) 1.0025(3) 0.0516(14) Uani 1 1 d . . . . .
H35A H 0.237593 0.546897 0.950126 0.077 Uiso 1 1 calc R U . . .
H35B H 0.205190 0.571774 1.039861 0.077 Uiso 1 1 calc R U . . .
H35C H 0.166623 0.487614 1.001918 0.077 Uiso 1 1 calc R U . . .
C36 C 0.3923(4) 0.1999(3) 0.9525(3) 0.0408(11) Uani 1 1 d . . . . .
O15 O 0.3507(8) 0.1595(6) 0.8901(4) 0.053(3) Uani 0.69(2) 1 d . . P A 1
C37 C 0.2690(10) 0.0975(10) 0.9130(7) 0.109(5) Uani 0.72(2) 1 d D U P A 1
H37A H 0.228247 0.080813 0.867610 0.131 Uiso 0.72(2) 1 calc R U P A 1
H37B H 0.214289 0.122195 0.955111 0.131 Uiso 0.72(2) 1 calc R U P A 1
C58 C 0.3554(15) 0.0209(10) 0.9418(10) 0.072(5) Uani 0.51(2) 1 d D U P A 1
H58A H 0.413968 0.003991 0.900743 0.108 Uiso 0.51(2) 1 calc R U P A 1
H58B H 0.317540 -0.028999 0.954154 0.108 Uiso 0.51(2) 1 calc R U P A 1
H58C H 0.389831 0.038951 0.988804 0.108 Uiso 0.51(2) 1 calc R U P A 1
O0 O 0.417(2) 0.1157(12) 0.9175(10) 0.059(8) Uani 0.31(2) 1 d . . P A 2
C2A C 0.2836(18) 0.0325(16) 0.9128(10) 0.106(7) Uani 0.49(2) 1 d D U P A 2
H2AA H 0.303833 0.037274 0.857154 0.159 Uiso 0.49(2) 1 calc R U P A 2
H2AB H 0.238465 0.087689 0.931327 0.159 Uiso 0.49(2) 1 calc R U P A 2
H2AC H 0.239776 -0.015036 0.920281 0.159 Uiso 0.49(2) 1 calc R U P A 2
C38 C 0.393(3) 0.013(3) 0.960(3) 0.132(16) Uani 0.28(2) 1 d D U P A 2
H38A H 0.447323 -0.039398 0.942388 0.159 Uiso 0.28(2) 1 calc R U P A 2
H38B H 0.380845 0.013770 1.017998 0.159 Uiso 0.28(2) 1 calc R U P A 2
Cl3 Cl 0.95913(9) 0.37471(6) 0.34927(5) 0.0328(3) Uani 1 1 d . . . . .
O6 O 0.5666(2) 0.42455(16) 0.58737(15) 0.0269(6) Uani 1 1 d . . . . .
O7 O 0.6801(2) 0.30071(16) 0.62998(16) 0.0331(7) Uani 1 1 d . . . . .
O8 O 0.7641(2) 0.39382(15) 0.74395(14) 0.0231(6) Uani 1 1 d . . . . .
O9 O 0.5745(2) 0.42068(15) 0.83470(14) 0.0241(6) Uani 1 1 d . . . . .
O10 O 0.4788(2) 0.50947(15) 0.74338(14) 0.0225(6) Uani 1 1 d . . . . .
N9 N 0.9073(3) 0.39973(18) 0.64222(17) 0.0208(7) Uani 1 1 d . . . . .
N10 N 0.9806(3) 0.31298(19) 0.53653(18) 0.0258(7) Uani 1 1 d . . . . .
N11 N 0.8478(3) 0.5145(2) 0.42719(18) 0.0258(7) Uani 1 1 d . . . . .
N12 N 0.8183(3) 0.53140(18) 0.56988(18) 0.0230(7) Uani 1 1 d . . . . .
C39 C 0.9544(3) 0.3856(2) 0.7843(2) 0.0219(8) Uani 1 1 d . . . . .
C40 C 1.0637(3) 0.4072(3) 0.7794(2) 0.0339(10) Uani 1 1 d . . . . .
H40 H 1.084766 0.441526 0.737143 0.041 Uiso 1 1 calc R U . . .
C41 C 1.1421(4) 0.3778(3) 0.8373(3) 0.0425(11) Uani 1 1 d . . . . .
H41 H 1.214888 0.393695 0.834364 0.051 Uiso 1 1 calc R U . . .
C42 C 1.1120(4) 0.3249(3) 0.8992(3) 0.0389(11) Uani 1 1 d . . . . .
H42 H 1.164291 0.305582 0.938240 0.047 Uiso 1 1 calc R U . . .
C43 C 1.0059(4) 0.3013(3) 0.9029(2) 0.0347(10) Uani 1 1 d . . . . .
H43 H 0.986214 0.264901 0.944103 0.042 Uiso 1 1 calc R U . . .
C44 C 0.9265(4) 0.3310(3) 0.8455(2) 0.0309(9) Uani 1 1 d . . . . .
H44 H 0.854196 0.314117 0.848380 0.037 Uiso 1 1 calc R U . . .
C45 C 0.8677(3) 0.4236(2) 0.7244(2) 0.0217(8) Uani 1 1 d . . . . .
H45 H 0.854934 0.488876 0.729355 0.026 Uiso 1 1 calc R U . . .
C46 C 0.9676(3) 0.3190(2) 0.6138(2) 0.0241(8) Uani 1 1 d . . . . .
H46 H 0.996538 0.272664 0.647474 0.029 Uiso 1 1 calc R U . . .
C47 C 0.9244(3) 0.3945(2) 0.5096(2) 0.0212(8) Uani 1 1 d . . . . .
C48 C 0.8786(3) 0.4486(2) 0.5741(2) 0.0209(8) Uani 1 1 d . . . . .
C49 C 0.8069(3) 0.5590(2) 0.4949(2) 0.0256(9) Uani 1 1 d . . . . .
H49 H 0.765737 0.616097 0.488123 0.031 Uiso 1 1 calc R U . . .
C50 C 0.9056(3) 0.4325(2) 0.4354(2) 0.0220(8) Uani 1 1 d . . . . .
C51 C 0.6663(3) 0.4375(2) 0.7056(2) 0.0202(8) Uani 1 1 d . . . . .
H51 H 0.680945 0.495022 0.684538 0.024 Uiso 1 1 calc R U . . .
C52 C 0.5688(3) 0.4530(2) 0.7697(2) 0.0182(8) Uani 1 1 d . . . . .
C53 C 0.3832(3) 0.5301(2) 0.8026(2) 0.0253(8) Uani 1 1 d . . . . .
H53A H 0.403377 0.567886 0.844722 0.030 Uiso 1 1 calc R U . . .
H53B H 0.365114 0.475571 0.826411 0.030 Uiso 1 1 calc R U . . .
C54 C 0.2825(3) 0.5774(3) 0.7594(2) 0.0308(9) Uani 1 1 d . . . . .
H54A H 0.266663 0.540933 0.715773 0.046 Uiso 1 1 calc R U . . .
H54B H 0.299725 0.633131 0.739242 0.046 Uiso 1 1 calc R U . . .
H54C H 0.216542 0.588624 0.795515 0.046 Uiso 1 1 calc R U . . .
C55 C 0.6389(3) 0.3786(2) 0.6371(2) 0.0231(8) Uani 1 1 d . . . . .
C56 C 0.5314(4) 0.3743(3) 0.5206(2) 0.0305(9) Uani 1 1 d . . . . .
H56A H 0.458609 0.404812 0.501901 0.037 Uiso 1 1 calc R U . . .
H56B H 0.520537 0.315454 0.538851 0.037 Uiso 1 1 calc R U . . .
C57 C 0.6199(4) 0.3648(3) 0.4531(2) 0.0404(11) Uani 1 1 d . . . . .
H57A H 0.595567 0.330547 0.410670 0.061 Uiso 1 1 calc R U . . .
H57B H 0.692070 0.334844 0.471620 0.061 Uiso 1 1 calc R U . . .
H57C H 0.628589 0.422904 0.433659 0.061 Uiso 1 1 calc R U . . .

loop_
_atom_site_aniso_label
_atom_site_aniso_U_11
_atom_site_aniso_U_22
_atom_site_aniso_U_33
_atom_site_aniso_U_23
_atom_site_aniso_U_13
_atom_site_aniso_U_12
Cl1 0.0289(6) 0.0285(5) 0.0529(7) 0.0048(4) -0.0036(5) 0.0060(4)
O1 0.0241(14) 0.0185(12) 0.0277(14) 0.0027(10) -0.0004(10) -0.0053(11)
O2 0.0161(14) 0.0230(13) 0.0485(17) -0.0012(11) 0.0034(12) -0.0013(11)
O3 0.0332(18) 0.0193(15) 0.072(2) -0.0152(13) 0.0015(15) -0.0007(12)
O4 0.0355(18) 0.061(2) 0.0364(18) 0.0082(14) 0.0071(14) -0.0037(15)
O5 0.0253(16) 0.0269(14) 0.0366(16) 0.0061(11) -0.0019(11) -0.0039(12)
N1 0.0218(19) 0.0280(18) 0.053(2) 0.0009(15) -0.0034(15) -0.0033(15)
N2 0.0213(18) 0.0168(15) 0.0420(19) 0.0026(13) -0.0009(14) -0.0068(13)
N3 0.0270(19) 0.0148(15) 0.0377(19) 0.0026(12) -0.0004(14) -0.0027(13)
N4 0.0209(17) 0.0107(14) 0.0341(18) 0.0032(11) -0.0010(13) -0.0044(12)
C1 0.021(2) 0.023(2) 0.037(2) 0.0019(15) 0.0051(16) 0.0008(16)
C2 0.028(2) 0.024(2) 0.057(3) -0.0010(18) -0.004(2) -0.0096(18)
C3 0.029(2) 0.0170(18) 0.027(2) 0.0035(14) 0.0037(16) -0.0005(16)
C4 0.022(2) 0.0160(18) 0.027(2) 0.0053(14) 0.0023(15) -0.0026(15)
C5 0.031(2) 0.0157(18) 0.035(2) 0.0011(14) -0.0030(17) -0.0069(16)
C6 0.021(2) 0.0137(17) 0.033(2) 0.0024(14) 0.0013(15) 0.0005(15)
C7 0.023(2) 0.0116(17) 0.034(2) 0.0011(14) 0.0011(16) -0.0036(15)
C8 0.025(2) 0.0230(19) 0.033(2) 0.0011(15) -0.0003(16) -0.0052(16)
C9 0.030(2) 0.029(2) 0.035(2) 0.0050(16) 0.0040(17) -0.0022(18)
C10 0.024(2) 0.036(2) 0.046(3) -0.0007(18) 0.0100(18) -0.0088(18)
C11 0.021(2) 0.042(3) 0.053(3) 0.004(2) -0.0022(19) 0.0008(19)
C12 0.028(2) 0.028(2) 0.036(2) 0.0065(16) -0.0015(17) -0.0014(17)
C13 0.022(2) 0.0151(17) 0.034(2) 0.0002(14) 0.0046(16) -0.0050(15)
C14 0.022(2) 0.023(2) 0.034(2) 0.0003(15) 0.0025(16) -0.0012(16)
C15 0.021(2) 0.028(2) 0.063(3) 0.0035(19) 0.0033(19) 0.0053(18)
C16 0.022(3) 0.042(3) 0.102(4) -0.004(3) -0.003(2) -0.005(2)
C17 0.029(2) 0.0148(18) 0.034(2) -0.0015(15) 0.0036(17) -0.0006(16)
C18 0.038(3) 0.028(2) 0.037(2) 0.0034(16) -0.0090(18) -0.0011(18)
C19 0.041(3) 0.045(3) 0.064(3) 0.008(2) -0.014(2) -0.012(2)
Cl2 0.0377(7) 0.0414(6) 0.0596(7) -0.0086(5) -0.0081(5) -0.0152(5)
O11 0.0348(17) 0.0261(14) 0.0348(16) 0.0003(11) -0.0092(13) -0.0055(12)
O12 0.0282(16) 0.0201(13) 0.0403(16) -0.0035(11) 0.0012(12) -0.0013(11)
O13 0.0302(16) 0.0205(13) 0.0317(15) 0.0024(10) 0.0008(11) 0.0027(11)
O14 0.072(3) 0.0417(18) 0.046(2) 0.0012(14) 0.0173(17) -0.0253(17)
N5 0.029(2) 0.0282(18) 0.037(2) -0.0023(14) -0.0033(15) -0.0008(15)
N6 0.0285(18) 0.0129(15) 0.0319(18) 0.0033(12) -0.0011(14) -0.0020(13)
N7 0.0225(17) 0.0118(14) 0.0316(17) 0.0021(11) -0.0025(13) -0.0014(12)
N8 0.033(2) 0.0144(15) 0.039(2) 0.0012(13) 0.0014(15) -0.0031(14)
C20 0.027(2) 0.027(2) 0.033(2) -0.0039(15) 0.0007(17) -0.0064(17)
C21 0.036(2) 0.0206(19) 0.034(2) 0.0020(15) -0.0008(18) 0.0037(17)
C22 0.024(2) 0.0143(17) 0.030(2) -0.0015(14) 0.0050(15) -0.0061(15)
C23 0.019(2) 0.0167(18) 0.027(2) 0.0032(14) 0.0070(15) -0.0022(15)
C24 0.029(2) 0.0123(17) 0.036(2) 0.0018(14) -0.0009(17) -0.0016(16)
C25 0.032(2) 0.0102(16) 0.029(2) 0.0033(13) 0.0000(16) -0.0032(15)
C26 0.027(2) 0.0103(17) 0.040(2) 0.0000(14) -0.0041(17) -0.0046(15)
C27 0.033(3) 0.038(2) 0.041(3) -0.0032(18) -0.0035(19) 0.004(2)
C28 0.030(3) 0.051(3) 0.058(3) -0.010(2) 0.002(2) 0.005(2)
C29 0.027(3) 0.028(2) 0.083(4) -0.005(2) -0.013(2) 0.0012(19)
C30 0.035(3) 0.033(2) 0.061(3) 0.008(2) -0.016(2) -0.003(2)
C31 0.035(2) 0.021(2) 0.046(3) 0.0027(16) -0.0074(19) -0.0055(17)
C32 0.026(2) 0.0237(19) 0.032(2) -0.0021(15) 0.0039(16) -0.0078(16)
C33 0.031(2) 0.0169(18) 0.026(2) 0.0060(14) 0.0012(17) -0.0070(16)
C34 0.045(3) 0.020(2) 0.041(2) -0.0078(16) 0.0081(19) -0.0044(18)
C35 0.054(3) 0.033(2) 0.059(3) 0.002(2) 0.017(2) 0.014(2)
C36 0.047(3) 0.030(2) 0.048(3) -0.0093(19) 0.019(2) -0.017(2)
O15 0.057(5) 0.052(5) 0.061(4) -0.008(3) 0.004(3) -0.046(4)
C37 0.111(5) 0.109(6) 0.110(5) -0.002(2) -0.004(2) -0.022(2)
C58 0.068(6) 0.079(6) 0.069(6) 0.006(4) 0.007(4) -0.018(4)
O0 0.085(15) 0.045(10) 0.057(9) -0.014(7) 0.018(9) -0.044(10)
C2A 0.110(8) 0.104(8) 0.105(8) 0.005(4) 0.002(4) -0.018(4)
C38 0.132(16) 0.133(16) 0.132(16) 0.001(2) -0.005(2) -0.023(3)
Cl3 0.0328(6) 0.0323(5) 0.0295(5) -0.0003(4) 0.0008(4) 0.0049(4)
O6 0.0275(15) 0.0219(13) 0.0312(15) -0.0005(10) -0.0049(11) -0.0031(11)
O7 0.0372(17) 0.0147(13) 0.0459(17) -0.0041(11) -0.0017(13) 0.0001(12)
O8 0.0160(14) 0.0188(12) 0.0345(15) 0.0064(10) -0.0011(11) -0.0027(10)
O9 0.0253(15) 0.0192(12) 0.0276(15) 0.0017(10) 0.0002(11) -0.0038(11)
O10 0.0155(13) 0.0172(12) 0.0340(15) 0.0045(10) 0.0040(10) -0.0018(10)
N9 0.0179(16) 0.0150(15) 0.0297(17) 0.0022(12) 0.0009(12) -0.0034(12)
N10 0.0232(18) 0.0197(16) 0.0331(19) 0.0036(12) 0.0003(13) 0.0008(13)
N11 0.0180(17) 0.0247(17) 0.0352(19) 0.0050(13) 0.0001(13) -0.0051(13)
N12 0.0205(17) 0.0142(15) 0.0343(18) 0.0030(12) 0.0017(13) -0.0035(13)
C39 0.020(2) 0.0154(17) 0.030(2) -0.0002(14) 0.0023(15) -0.0006(15)
C40 0.025(2) 0.037(2) 0.042(2) 0.0134(18) 0.0000(18) -0.0101(18)
C41 0.022(2) 0.049(3) 0.058(3) 0.013(2) -0.008(2) -0.010(2)
C42 0.032(3) 0.043(3) 0.042(3) 0.0109(19) -0.0105(19) -0.006(2)
C43 0.035(3) 0.036(2) 0.036(2) 0.0126(17) -0.0034(18) -0.0126(19)
C44 0.024(2) 0.033(2) 0.038(2) 0.0032(17) -0.0039(17) -0.0109(17)
C45 0.019(2) 0.0160(17) 0.031(2) 0.0013(14) 0.0042(15) -0.0064(15)
C46 0.022(2) 0.0140(17) 0.036(2) 0.0044(14) 0.0017(16) -0.0020(15)
C47 0.0138(19) 0.0177(18) 0.033(2) 0.0025(14) 0.0022(15) -0.0075(14)
C48 0.0161(19) 0.0197(18) 0.029(2) 0.0032(14) 0.0028(14) -0.0113(15)
C49 0.022(2) 0.0179(18) 0.037(2) 0.0045(15) 0.0007(16) -0.0034(15)
C50 0.0131(18) 0.0216(18) 0.032(2) 0.0007(15) 0.0024(15) -0.0062(15)
C51 0.0141(19) 0.0152(17) 0.031(2) 0.0042(14) -0.0010(14) -0.0027(14)
C52 0.0182(19) 0.0094(16) 0.028(2) -0.0004(13) -0.0010(14) -0.0061(14)
C53 0.018(2) 0.0246(19) 0.033(2) 0.0010(15) 0.0071(15) -0.0041(15)
C54 0.020(2) 0.029(2) 0.042(2) 0.0009(16) 0.0039(17) -0.0014(17)
C55 0.020(2) 0.022(2) 0.028(2) 0.0048(14) 0.0022(15) -0.0048(15)
C56 0.032(2) 0.030(2) 0.031(2) -0.0006(16) -0.0056(17) -0.0097(18)
C57 0.049(3) 0.044(3) 0.032(2) -0.0044(18) 0.001(2) -0.019(2)

loop_
_atom_type_symbol
_atom_type_description
_atom_type_scat_dispersion_real
_atom_type_scat_dispersion_imag
_atom_type_scat_source
C C 0.0033 0.0016 'International Tables Vol C Tables 4.2.6.8 and 6.1.1.4'
H H 0.0000 0.0000 'International Tables Vol C Tables 4.2.6.8 and 6.1.1.4'
Cl Cl 0.1484 0.1585 'International Tables Vol C Tables 4.2.6.8 and 6.1.1.4'
N N 0.0061 0.0033 'International Tables Vol C Tables 4.2.6.8 and 6.1.1.4'
O O 0.0106 0.0060 'International Tables Vol C Tables 4.2.6.8 and 6.1.1.4'

loop_
_geom_angle_atom_site_label_1
_geom_angle_atom_site_label_2
_geom_angle_atom_site_label_3
_geom_angle
_geom_angle_site_symmetry_1
_geom_angle_site_symmetry_3
_geom_angle_publ_flag
C6 O1 C13 115.8(3) . . ?
C14 O2 C15 115.6(3) . . ?
C17 O5 C18 116.3(3) . . ?
C1 N1 C2 116.3(3) . . ?
C2 N2 C4 111.7(3) . . ?
C5 N3 C3 103.7(3) . . ?
C4 N4 C5 105.8(3) . . ?
C4 N4 C6 128.6(3) . . ?
C5 N4 C6 125.6(3) . . ?
N1 C1 Cl1 117.2(3) . . ?
N1 C1 C3 121.9(3) . . ?
C3 C1 Cl1 120.8(3) . . ?
N1 C2 H2 115.6 . . ?
N2 C2 N1 128.9(4) . . ?
N2 C2 H2 115.6 . . ?
N3 C3 C4 110.5(3) . . ?
C1 C3 N3 134.4(3) . . ?
C1 C3 C4 115.1(3) . . ?
N2 C4 N4 128.3(3) . . ?
N2 C4 C3 126.1(4) . . ?
N4 C4 C3 105.6(3) . . ?
N3 C5 N4 114.4(3) . . ?
N3 C5 H5 122.8 . . ?
N4 C5 H5 122.8 . . ?
O1 C6 N4 110.2(3) . . ?
O1 C6 H6 108.9 . . ?
O1 C6 C7 108.0(3) . . ?
N4 C6 H6 108.9 . . ?
N4 C6 C7 111.9(3) . . ?
C7 C6 H6 108.9 . . ?
C8 C7 C6 121.9(3) . . ?
C8 C7 C12 119.1(4) . . ?
C12 C7 C6 119.0(3) . . ?
C7 C8 H8 119.7 . . ?
C9 C8 C7 120.7(4) . . ?
C9 C8 H8 119.7 . . ?
C8 C9 H9 119.8 . . ?
C10 C9 C8 120.3(4) . . ?
C10 C9 H9 119.8 . . ?
C9 C10 H10 120.3 . . ?
C9 C10 C11 119.4(4) . . ?
C11 C10 H10 120.3 . . ?
C10 C11 H11 119.6 . . ?
C10 C11 C12 120.8(4) . . ?
C12 C11 H11 119.6 . . ?
C7 C12 H12 120.1 . . ?
C11 C12 C7 119.7(4) . . ?
C11 C12 H12 120.1 . . ?
O1 C13 H13 109.8 . . ?
O1 C13 C14 109.8(3) . . ?
O1 C13 C17 109.3(3) . . ?
C14 C13 H13 109.8 . . ?
C17 C13 H13 109.8 . . ?
C17 C13 C14 108.4(3) . . ?
O2 C14 C13 111.6(3) . . ?
O3 C14 O2 125.5(3) . . ?
O3 C14 C13 122.8(4) . . ?
O2 C15 H15A 110.2 . . ?
O2 C15 H15B 110.2 . . ?
O2 C15 C16 107.3(3) . . ?
H15A C15 H15B 108.5 . . ?
C16 C15 H15A 110.2 . . ?
C16 C15 H15B 110.2 . . ?
C15 C16 H16A 109.5 . . ?
C15 C16 H16B 109.5 . . ?
C15 C16 H16C 109.5 . . ?
H16A C16 H16B 109.5 . . ?
H16A C16 H16C 109.5 . . ?
H16B C16 H16C 109.5 . . ?
O4 C17 O5 125.0(4) . . ?
O4 C17 C13 121.7(4) . . ?
O5 C17 C13 113.3(3) . . ?
O5 C18 H18A 110.4 . . ?
O5 C18 H18B 110.4 . . ?
O5 C18 C19 106.6(3) . . ?
H18A C18 H18B 108.6 . . ?
C19 C18 H18A 110.4 . . ?
C19 C18 H18B 110.4 . . ?
C18 C19 H19A 109.5 . . ?
C18 C19 H19B 109.5 . . ?
C18 C19 H19C 109.5 . . ?
H19A C19 H19B 109.5 . . ?
H19A C19 H19C 109.5 . . ?
H19B C19 H19C 109.5 . . ?
C33 O12 C34 115.2(3) . . ?
C25 O13 C32 116.1(3) . . ?
C20 N5 C21 117.4(3) . . ?
C21 N6 C23 111.9(3) . . ?
C23 N7 C24 105.1(3) . . ?
C23 N7 C25 127.5(3) . . ?
C24 N7 C25 125.9(3) . . ?
C24 N8 C22 104.1(3) . . ?
N5 C20 Cl2 118.3(3) . . ?
N5 C20 C22 121.1(4) . . ?
C22 C20 Cl2 120.6(3) . . ?
N5 C21 N6 128.2(3) . . ?
N5 C21 H21 115.9 . . ?
N6 C21 H21 115.9 . . ?
C20 C22 N8 133.8(4) . . ?
C20 C22 C23 115.8(3) . . ?
C23 C22 N8 110.4(3) . . ?
N6 C23 N7 128.2(3) . . ?
N6 C23 C22 125.6(3) . . ?
N7 C23 C22 106.2(3) . . ?
N7 C24 H24 122.9 . . ?
N8 C24 N7 114.3(3) . . ?
N8 C24 H24 122.9 . . ?
O13 C25 N7 110.7(3) . . ?
O13 C25 H25 109.1 . . ?
O13 C25 C26 107.6(3) . . ?
N7 C25 H25 109.1 . . ?
N7 C25 C26 111.0(3) . . ?
C26 C25 H25 109.1 . . ?
C27 C26 C25 118.9(3) . . ?
C31 C26 C25 121.1(4) . . ?
C31 C26 C27 120.0(4) . . ?
C26 C27 H27 119.9 . . ?
C28 C27 C26 120.1(4) . . ?
C28 C27 H27 119.9 . . ?
C27 C28 H28 119.7 . . ?
C27 C28 C29 120.7(4) . . ?
C29 C28 H28 119.7 . . ?
C28 C29 H29 120.6 . . ?
C30 C29 C28 118.9(4) . . ?
C30 C29 H29 120.6 . . ?
C29 C30 H30 119.5 . . ?
C29 C30 C31 121.1(4) . . ?
C31 C30 H30 119.5 . . ?
C26 C31 C30 119.2(4) . . ?
C26 C31 H31 120.4 . . ?
C30 C31 H31 120.4 . . ?
O13 C32 H32 109.8 . . ?
O13 C32 C33 112.0(3) . . ?
O13 C32 C36 107.3(3) . . ?
C33 C32 H32 109.8 . . ?
C36 C32 H32 109.8 . . ?
C36 C32 C33 108.0(3) . . ?
O11 C33 O12 127.0(3) . . ?
O11 C33 C32 126.2(3) . . ?
O12 C33 C32 106.8(3) . . ?
O12 C34 H34A 110.5 . . ?
O12 C34 H34B 110.5 . . ?
O12 C34 C35 106.3(3) . . ?
H34A C34 H34B 108.7 . . ?
C35 C34 H34A 110.5 . . ?
C35 C34 H34B 110.5 . . ?
C34 C35 H35A 109.5 . . ?
C34 C35 H35B 109.5 . . ?
C34 C35 H35C 109.5 . . ?
H35A C35 H35B 109.5 . . ?
H35A C35 H35C 109.5 . . ?
H35B C35 H35C 109.5 . . ?
O14 C36 C32 126.0(4) . . ?
O14 C36 O15 126.4(5) . . ?
O14 C36 O0 113.2(8) . . ?
O15 C36 C32 106.4(4) . . ?
O0 C36 C32 111.5(6) . . ?
C36 O15 C37 114.9(7) . . ?
O15 C37 H37A 112.1 . . ?
O15 C37 H37B 112.1 . . ?
O15 C37 C58 98.1(11) . . ?
H37A C37 H37B 109.8 . . ?
C58 C37 H37A 112.1 . . ?
C58 C37 H37B 112.1 . . ?
C37 C58 H58A 109.5 . . ?
C37 C58 H58B 109.5 . . ?
C37 C58 H58C 109.5 . . ?
H58A C58 H58B 109.5 . . ?
H58A C58 H58C 109.5 . . ?
H58B C58 H58C 109.5 . . ?
C36 O0 C38 127.1(17) . . ?
H2AA C2A H2AB 109.5 . . ?
H2AA C2A H2AC 109.5 . . ?
H2AB C2A H2AC 109.5 . . ?
C38 C2A H2AA 109.5 . . ?
C38 C2A H2AB 109.5 . . ?
C38 C2A H2AC 109.5 . . ?
O0 C38 H38A 115.0 . . ?
O0 C38 H38B 115.0 . . ?
C2A C38 O0 82(2) . . ?
C2A C38 H38A 115.0 . . ?
C2A C38 H38B 115.0 . . ?
H38A C38 H38B 112.0 . . ?
C55 O6 C56 116.3(3) . . ?
C45 O8 C51 116.1(3) . . ?
C52 O10 C53 113.8(3) . . ?
C46 N9 C45 128.1(3) . . ?
C48 N9 C45 127.0(3) . . ?
C48 N9 C46 104.4(3) . . ?
C46 N10 C47 104.1(3) . . ?
C50 N11 C49 116.9(3) . . ?
C49 N12 C48 112.0(3) . . ?
C40 C39 C44 118.9(3) . . ?
C40 C39 C45 119.6(3) . . ?
C44 C39 C45 121.5(3) . . ?
C39 C40 H40 119.8 . . ?
C39 C40 C41 120.3(4) . . ?
C41 C40 H40 119.8 . . ?
C40 C41 H41 120.0 . . ?
C42 C41 C40 120.1(4) . . ?
C42 C41 H41 120.0 . . ?
C41 C42 H42 120.1 . . ?
C43 C42 C41 119.8(4) . . ?
C43 C42 H42 120.1 . . ?
C42 C43 H43 119.7 . . ?
C42 C43 C44 120.5(4) . . ?
C44 C43 H43 119.7 . . ?
C39 C44 C43 120.3(4) . . ?
C39 C44 H44 119.9 . . ?
C43 C44 H44 119.9 . . ?
O8 C45 N9 111.5(3) . . ?
O8 C45 C39 108.1(3) . . ?
O8 C45 H45 108.3 . . ?
N9 C45 C39 112.3(3) . . ?
N9 C45 H45 108.3 . . ?
C39 C45 H45 108.3 . . ?
N9 C46 H46 122.5 . . ?
N10 C46 N9 114.9(3) . . ?
N10 C46 H46 122.5 . . ?
N10 C47 C48 110.2(3) . . ?
C50 C47 N10 134.7(3) . . ?
C50 C47 C48 115.1(3) . . ?
N9 C48 C47 106.4(3) . . ?
N12 C48 N9 127.5(3) . . ?
N12 C48 C47 126.2(3) . . ?
N11 C49 H49 116.0 . . ?
N12 C49 N11 128.1(3) . . ?
N12 C49 H49 116.0 . . ?
N11 C50 Cl3 117.5(3) . . ?
N11 C50 C47 121.7(3) . . ?
C47 C50 Cl3 120.7(3) . . ?
O8 C51 H51 109.8 . . ?
O8 C51 C52 106.2(3) . . ?
O8 C51 C55 109.2(3) . . ?
C52 C51 H51 109.8 . . ?
C55 C51 H51 109.8 . . ?
C55 C51 C52 111.9(3) . . ?
O9 C52 O10 125.2(3) . . ?
O9 C52 C51 124.2(3) . . ?
O10 C52 C51 110.6(3) . . ?
O10 C53 H53A 110.3 . . ?
O10 C53 H53B 110.3 . . ?
O10 C53 C54 106.9(3) . . ?
H53A C53 H53B 108.6 . . ?
C54 C53 H53A 110.3 . . ?
C54 C53 H53B 110.3 . . ?
C53 C54 H54A 109.5 . . ?
C53 C54 H54B 109.5 . . ?
C53 C54 H54C 109.5 . . ?
H54A C54 H54B 109.5 . . ?
H54A C54 H54C 109.5 . . ?
H54B C54 H54C 109.5 . . ?
O6 C55 C51 111.4(3) . . ?
O7 C55 O6 125.5(3) . . ?
O7 C55 C51 123.1(3) . . ?
O6 C56 H56A 109.4 . . ?
O6 C56 H56B 109.4 . . ?
O6 C56 C57 111.2(3) . . ?
H56A C56 H56B 108.0 . . ?
C57 C56 H56A 109.4 . . ?
C57 C56 H56B 109.4 . . ?
C56 C57 H57A 109.5 . . ?
C56 C57 H57B 109.5 . . ?
C56 C57 H57C 109.5 . . ?
H57A C57 H57B 109.5 . . ?
H57A C57 H57C 109.5 . . ?
H57B C57 H57C 109.5 . . ?

loop_
_geom_bond_atom_site_label_1
_geom_bond_atom_site_label_2
_geom_bond_distance
_geom_bond_site_symmetry_2
_geom_bond_publ_flag
Cl1 C1 1.734(3) . ?
O1 C6 1.406(4) . ?
O1 C13 1.430(4) . ?
O2 C14 1.312(5) . ?
O2 C15 1.467(4) . ?
O3 C14 1.209(4) . ?
O4 C17 1.203(5) . ?
O5 C17 1.313(5) . ?
O5 C18 1.452(5) . ?
N1 C1 1.321(5) . ?
N1 C2 1.360(5) . ?
N2 C2 1.319(5) . ?
N2 C4 1.329(5) . ?
N3 C3 1.386(5) . ?
N3 C5 1.309(5) . ?
N4 C4 1.365(5) . ?
N4 C5 1.380(4) . ?
N4 C6 1.476(4) . ?
C1 C3 1.368(5) . ?
C2 H2 0.9300 . ?
C3 C4 1.409(5) . ?
C5 H5 0.9300 . ?
C6 H6 0.9800 . ?
C6 C7 1.507(5) . ?
C7 C8 1.387(5) . ?
C7 C12 1.396(5) . ?
C8 H8 0.9300 . ?
C8 C9 1.387(6) . ?
C9 H9 0.9300 . ?
C9 C10 1.378(6) . ?
C10 H10 0.9300 . ?
C10 C11 1.386(6) . ?
C11 H11 0.9300 . ?
C11 C12 1.388(6) . ?
C12 H12 0.9300 . ?
C13 H13 0.9800 . ?
C13 C14 1.530(5) . ?
C13 C17 1.509(5) . ?
C15 H15A 0.9700 . ?
C15 H15B 0.9700 . ?
C15 C16 1.480(6) . ?
C16 H16A 0.9600 . ?
C16 H16B 0.9600 . ?
C16 H16C 0.9600 . ?
C18 H18A 0.9700 . ?
C18 H18B 0.9700 . ?
C18 C19 1.493(7) . ?
C19 H19A 0.9600 . ?
C19 H19B 0.9600 . ?
C19 H19C 0.9600 . ?
Cl2 C20 1.718(4) . ?
O11 C33 1.183(5) . ?
O12 C33 1.340(4) . ?
O12 C34 1.472(4) . ?
O13 C25 1.413(4) . ?
O13 C32 1.425(4) . ?
O14 C36 1.165(5) . ?
N5 C20 1.325(5) . ?
N5 C21 1.338(5) . ?
N6 C21 1.337(5) . ?
N6 C23 1.342(4) . ?
N7 C23 1.376(4) . ?
N7 C24 1.385(4) . ?
N7 C25 1.469(5) . ?
N8 C22 1.391(4) . ?
N8 C24 1.303(5) . ?
C20 C22 1.380(5) . ?
C21 H21 0.9300 . ?
C22 C23 1.390(5) . ?
C24 H24 0.9300 . ?
C25 H25 0.9800 . ?
C25 C26 1.518(5) . ?
C26 C27 1.385(6) . ?
C26 C31 1.381(5) . ?
C27 H27 0.9300 . ?
C27 C28 1.381(6) . ?
C28 H28 0.9300 . ?
C28 C29 1.391(7) . ?
C29 H29 0.9300 . ?
C29 C30 1.372(7) . ?
C30 H30 0.9300 . ?
C30 C31 1.402(6) . ?
C31 H31 0.9300 . ?
C32 H32 0.9800 . ?
C32 C33 1.525(5) . ?
C32 C36 1.524(6) . ?
C34 H34A 0.9700 . ?
C34 H34B 0.9700 . ?
C34 C35 1.509(6) . ?
C35 H35A 0.9600 . ?
C35 H35B 0.9600 . ?
C35 H35C 0.9600 . ?
C36 O15 1.360(7) . ?
C36 O0 1.387(15) . ?
O15 C37 1.494(15) . ?
C37 H37A 0.9700 . ?
C37 H37B 0.9700 . ?
C37 C58 1.507(9) . ?
C58 H58A 0.9600 . ?
C58 H58B 0.9600 . ?
C58 H58C 0.9600 . ?
O0 C38 1.78(5) . ?
C2A H2AA 0.9600 . ?
C2A H2AB 0.9600 . ?
C2A H2AC 0.9600 . ?
C2A C38 1.533(10) . ?
C38 H38A 0.9700 . ?
C38 H38B 0.9700 . ?
Cl3 C50 1.732(3) . ?
O6 C55 1.329(4) . ?
O6 C56 1.465(4) . ?
O7 C55 1.206(4) . ?
O8 C45 1.401(4) . ?
O8 C51 1.411(4) . ?
O9 C52 1.194(4) . ?
O10 C52 1.339(4) . ?
O10 C53 1.468(4) . ?
N9 C45 1.463(5) . ?
N9 C46 1.386(4) . ?
N9 C48 1.383(4) . ?
N10 C46 1.299(5) . ?
N10 C47 1.388(4) . ?
N11 C49 1.352(5) . ?
N11 C50 1.326(4) . ?
N12 C48 1.341(4) . ?
N12 C49 1.329(5) . ?
C39 C40 1.381(6) . ?
C39 C44 1.383(5) . ?
C39 C45 1.507(5) . ?
C40 H40 0.9300 . ?
C40 C41 1.388(6) . ?
C41 H41 0.9300 . ?
C41 C42 1.384(6) . ?
C42 H42 0.9300 . ?
C42 C43 1.357(6) . ?
C43 H43 0.9300 . ?
C43 C44 1.392(5) . ?
C44 H44 0.9300 . ?
C45 H45 0.9800 . ?
C46 H46 0.9300 . ?
C47 C48 1.394(5) . ?
C47 C50 1.380(5) . ?
C49 H49 0.9300 . ?
C51 H51 0.9800 . ?
C51 C52 1.533(5) . ?
C51 C55 1.532(5) . ?
C53 H53A 0.9700 . ?
C53 H53B 0.9700 . ?
C53 C54 1.495(5) . ?
C54 H54A 0.9600 . ?
C54 H54B 0.9600 . ?
C54 H54C 0.9600 . ?
C56 H56A 0.9700 . ?
C56 H56B 0.9700 . ?
C56 C57 1.501(6) . ?
C57 H57A 0.9600 . ?
C57 H57B 0.9600 . ?
C57 H57C 0.9600 . ?

loop_
_geom_torsion_atom_site_label_1
_geom_torsion_atom_site_label_2
_geom_torsion_atom_site_label_3
_geom_torsion_atom_site_label_4
_geom_torsion
_geom_torsion_site_symmetry_1
_geom_torsion_site_symmetry_2
_geom_torsion_site_symmetry_3
_geom_torsion_site_symmetry_4
_geom_torsion_publ_flag
Cl1 C1 C3 N3 -0.1(6) . . . . ?
Cl1 C1 C3 C4 -178.3(3) . . . . ?
O1 C6 C7 C8 -150.1(3) . . . . ?
O1 C6 C7 C12 31.8(4) . . . . ?
O1 C13 C14 O2 127.4(3) . . . . ?
O1 C13 C14 O3 -50.7(5) . . . . ?
O1 C13 C17 O4 161.0(3) . . . . ?
O1 C13 C17 O5 -20.5(4) . . . . ?
N1 C1 C3 N3 179.9(4) . . . . ?
N1 C1 C3 C4 1.7(5) . . . . ?
N3 C3 C4 N2 179.5(3) . . . . ?
N3 C3 C4 N4 -0.2(4) . . . . ?
N4 C6 C7 C8 -28.6(5) . . . . ?
N4 C6 C7 C12 153.3(3) . . . . ?
C1 N1 C2 N2 0.2(6) . . . . ?
C1 C3 C4 N2 -1.9(5) . . . . ?
C1 C3 C4 N4 178.4(3) . . . . ?
C2 N1 C1 Cl1 179.0(3) . . . . ?
C2 N1 C1 C3 -1.0(6) . . . . ?
C2 N2 C4 N4 -179.3(4) . . . . ?
C2 N2 C4 C3 1.1(5) . . . . ?
C3 N3 C5 N4 -0.2(4) . . . . ?
C4 N2 C2 N1 -0.2(6) . . . . ?
C4 N4 C5 N3 0.1(4) . . . . ?
C4 N4 C6 O1 -122.4(4) . . . . ?
C4 N4 C6 C7 117.4(4) . . . . ?
C5 N3 C3 C1 -178.0(4) . . . . ?
C5 N3 C3 C4 0.2(4) . . . . ?
C5 N4 C4 N2 -179.6(4) . . . . ?
C5 N4 C4 C3 0.1(4) . . . . ?
C5 N4 C6 O1 59.0(4) . . . . ?
C5 N4 C6 C7 -61.3(4) . . . . ?
C6 O1 C13 C14 -83.3(3) . . . . ?
C6 O1 C13 C17 158.0(3) . . . . ?
C6 N4 C4 N2 1.6(6) . . . . ?
C6 N4 C4 C3 -178.8(3) . . . . ?
C6 N4 C5 N3 178.9(3) . . . . ?
C6 C7 C8 C9 -178.5(3) . . . . ?
C6 C7 C12 C11 178.2(3) . . . . ?
C7 C8 C9 C10 0.1(6) . . . . ?
C8 C7 C12 C11 0.1(6) . . . . ?
C8 C9 C10 C11 0.5(6) . . . . ?
C9 C10 C11 C12 -0.8(6) . . . . ?
C10 C11 C12 C7 0.5(6) . . . . ?
C12 C7 C8 C9 -0.4(5) . . . . ?
C13 O1 C6 N4 78.0(3) . . . . ?
C13 O1 C6 C7 -159.4(3) . . . . ?
C14 O2 C15 C16 171.9(4) . . . . ?
C14 C13 C17 O4 41.4(5) . . . . ?
C14 C13 C17 O5 -140.1(3) . . . . ?
C15 O2 C14 O3 -0.5(6) . . . . ?
C15 O2 C14 C13 -178.5(3) . . . . ?
C17 O5 C18 C19 -176.6(3) . . . . ?
C17 C13 C14 O2 -113.4(4) . . . . ?
C17 C13 C14 O3 68.6(5) . . . . ?
C18 O5 C17 O4 -0.8(5) . . . . ?
C18 O5 C17 C13 -179.4(3) . . . . ?
Cl2 C20 C22 N8 -0.2(6) . . . . ?
Cl2 C20 C22 C23 -178.1(3) . . . . ?
O13 C25 C26 C27 -177.0(3) . . . . ?
O13 C25 C26 C31 0.9(5) . . . . ?
O13 C32 C33 O11 -13.3(5) . . . . ?
O13 C32 C33 O12 168.8(3) . . . . ?
O13 C32 C36 O14 103.6(5) . . . . ?
O13 C32 C36 O15 -88.4(6) . . . . ?
O13 C32 C36 O0 -40.4(14) . . . . ?
O14 C36 O15 C37 -9.0(13) . . . . ?
O14 C36 O0 C38 7(3) . . . . ?
N5 C20 C22 N8 179.8(4) . . . . ?
N5 C20 C22 C23 1.9(5) . . . . ?
N7 C25 C26 C27 61.7(5) . . . . ?
N7 C25 C26 C31 -120.5(4) . . . . ?
N8 C22 C23 N6 -179.4(3) . . . . ?
N8 C22 C23 N7 -0.1(4) . . . . ?
C20 N5 C21 N6 0.5(6) . . . . ?
C20 C22 C23 N6 -1.1(5) . . . . ?
C20 C22 C23 N7 178.2(3) . . . . ?
C21 N5 C20 Cl2 178.3(3) . . . . ?
C21 N5 C20 C22 -1.6(6) . . . . ?
C21 N6 C23 N7 -179.2(3) . . . . ?
C21 N6 C23 C22 0.0(5) . . . . ?
C22 N8 C24 N7 -1.2(4) . . . . ?
C23 N6 C21 N5 0.4(6) . . . . ?
C23 N7 C24 N8 1.1(4) . . . . ?
C23 N7 C25 O13 89.8(4) . . . . ?
C23 N7 C25 C26 -150.7(3) . . . . ?
C24 N7 C23 N6 178.8(3) . . . . ?
C24 N7 C23 C22 -0.5(4) . . . . ?
C24 N7 C25 O13 -73.8(4) . . . . ?
C24 N7 C25 C26 45.7(5) . . . . ?
C24 N8 C22 C20 -177.2(4) . . . . ?
C24 N8 C22 C23 0.8(4) . . . . ?
C25 O13 C32 C33 -120.0(3) . . . . ?
C25 O13 C32 C36 121.6(3) . . . . ?
C25 N7 C23 N6 12.4(6) . . . . ?
C25 N7 C23 C22 -166.9(3) . . . . ?
C25 N7 C24 N8 167.8(3) . . . . ?
C25 C26 C27 C28 178.4(4) . . . . ?
C25 C26 C31 C30 -177.7(4) . . . . ?
C26 C27 C28 C29 0.0(7) . . . . ?
C27 C26 C31 C30 0.1(6) . . . . ?
C27 C28 C29 C30 -1.1(7) . . . . ?
C28 C29 C30 C31 1.8(7) . . . . ?
C29 C30 C31 C26 -1.2(6) . . . . ?
C31 C26 C27 C28 0.6(6) . . . . ?
C32 O13 C25 N7 -60.0(4) . . . . ?
C32 O13 C25 C26 178.5(3) . . . . ?
C32 C36 O15 C37 -177.0(8) . . . . ?
C32 C36 O0 C38 155.6(18) . . . . ?
C33 O12 C34 C35 170.6(3) . . . . ?
C33 C32 C36 O14 -17.2(6) . . . . ?
C33 C32 C36 O15 150.8(6) . . . . ?
C33 C32 C36 O0 -161.3(13) . . . . ?
C34 O12 C33 O11 -3.8(5) . . . . ?
C34 O12 C33 C32 174.1(3) . . . . ?
C36 C32 C33 O11 104.6(5) . . . . ?
C36 C32 C33 O12 -73.3(4) . . . . ?
C36 O15 C37 C58 -75.1(13) . . . . ?
C36 O0 C38 C2A 96(3) . . . . ?
O8 C51 C52 O9 -10.4(5) . . . . ?
O8 C51 C52 O10 167.7(3) . . . . ?
O8 C51 C55 O6 -164.6(3) . . . . ?
O8 C51 C55 O7 14.4(5) . . . . ?
N10 C47 C48 N9 0.2(4) . . . . ?
N10 C47 C48 N12 -179.5(3) . . . . ?
N10 C47 C50 Cl3 -0.4(6) . . . . ?
N10 C47 C50 N11 -179.4(4) . . . . ?
C39 C40 C41 C42 1.5(7) . . . . ?
C40 C39 C44 C43 2.5(6) . . . . ?
C40 C39 C45 O8 -178.3(3) . . . . ?
C40 C39 C45 N9 58.3(4) . . . . ?
C40 C41 C42 C43 0.5(7) . . . . ?
C41 C42 C43 C44 -1.0(7) . . . . ?
C42 C43 C44 C39 -0.5(6) . . . . ?
C44 C39 C40 C41 -3.0(6) . . . . ?
C44 C39 C45 O8 0.2(4) . . . . ?
C44 C39 C45 N9 -123.2(4) . . . . ?
C45 O8 C51 C52 -137.5(3) . . . . ?
C45 O8 C51 C55 101.7(3) . . . . ?
C45 N9 C46 N10 172.7(3) . . . . ?
C45 N9 C48 N12 7.2(6) . . . . ?
C45 N9 C48 C47 -172.5(3) . . . . ?
C45 C39 C40 C41 175.6(4) . . . . ?
C45 C39 C44 C43 -176.1(3) . . . . ?
C46 N9 C45 O8 -82.3(4) . . . . ?
C46 N9 C45 C39 39.2(5) . . . . ?
C46 N9 C48 N12 179.1(4) . . . . ?
C46 N9 C48 C47 -0.6(4) . . . . ?
C46 N10 C47 C48 0.4(4) . . . . ?
C46 N10 C47 C50 179.7(4) . . . . ?
C47 N10 C46 N9 -0.8(4) . . . . ?
C48 N9 C45 O8 87.7(4) . . . . ?
C48 N9 C45 C39 -150.8(3) . . . . ?
C48 N9 C46 N10 0.9(4) . . . . ?
C48 N12 C49 N11 0.0(6) . . . . ?
C48 C47 C50 Cl3 178.8(3) . . . . ?
C48 C47 C50 N11 -0.1(5) . . . . ?
C49 N11 C50 Cl3 -179.7(3) . . . . ?
C49 N11 C50 C47 -0.7(5) . . . . ?
C49 N12 C48 N9 179.5(4) . . . . ?
C49 N12 C48 C47 -0.9(5) . . . . ?
C50 N11 C49 N12 0.8(6) . . . . ?
C50 C47 C48 N9 -179.3(3) . . . . ?
C50 C47 C48 N12 1.0(6) . . . . ?
C51 O8 C45 N9 -69.4(3) . . . . ?
C51 O8 C45 C39 166.7(3) . . . . ?
C52 O10 C53 C54 -168.5(3) . . . . ?
C52 C51 C55 O6 78.1(4) . . . . ?
C52 C51 C55 O7 -102.9(4) . . . . ?
C53 O10 C52 O9 0.1(5) . . . . ?
C53 O10 C52 C51 -178.0(3) . . . . ?
C55 O6 C56 C57 -82.3(4) . . . . ?
C55 C51 C52 O9 108.6(4) . . . . ?
C55 C51 C52 O10 -73.2(3) . . . . ?
C56 O6 C55 O7 2.8(6) . . . . ?
C56 O6 C55 C51 -178.2(3) . . . . ?
